data_2021252
loop_
_publ_author_name
'He, Shuai'
'Xin, Ying'
'Li, Jiansheng'
'Zhu, Zaiming'
'Zhao, Peng'
'You, Wansheng'

_publ_section_title
;
 A novel two-dimensional layered Cu^2+^ complex based on Dawson-like
 [H~3~BiW~18~O~60~]^6{-^}: synthesis, structure and magnetic properties
;
_journal_coeditor_code JR3009
_journal_issue 11
_journal_name_full 'Acta Crystallographica Section C'
_journal_page_first
;
;
_journal_paper_doi 10.1107/S205322961800935X
_journal_volume 74
_journal_year 2018
_chemical_formula_iupac
;
(C2 H9 N2)2 [{Cu (C10 H8 N2) (C2 H8 N2)}2 (H3 Bi W18 O60)], 5.5H2 O1
;
_chemical_formula_sum 'C28 H64 Bi Cu2 N12 O65.5 W18'
_chemical_formula_weight 5262.27
_chemical_name_systematic
;
(enH)~2~[{Cu(2,2'-bipy)(en)}~2~(\m~4~-H~3~BiW~18~O~60~)], 5.5H~2~O
;
_space_group_crystal_system monoclinic
_space_group_IT_number 14
_space_group_name_Hall '-P 2yn'
_space_group_name_H-M_alt 'P 1 21/n 1'
_symmetry_space_group_name_Hall '-P 2yn'
_symmetry_space_group_name_H-M 'P 1 21/n 1'
_atom_sites_solution_hydrogens mixed
_atom_sites_solution_primary direct
_atom_sites_solution_secondary difmap
_audit_creation_method SHELXL-2014/7
_cell_angle_alpha 90
_cell_angle_beta 101.6640(10)
_cell_angle_gamma 90
_cell_formula_units_Z 2
_cell_length_a 16.0955(10)
_cell_length_b 12.9013(8)
_cell_length_c 19.2456(12)
_cell_measurement_reflns_used 14338
_cell_measurement_temperature 296(2)
_cell_measurement_theta_max 26.6523
_cell_measurement_theta_min 0.994208
_cell_volume 3913.9(4)
_computing_cell_refinement
;
SMART (Bruker, 2005)
;
_computing_data_collection
;
SMART (Bruker, 2005)
;
_computing_data_reduction
;
SAINT (Bruker, 2005)
;
_computing_molecular_graphics
;
SHELXTL (Sheldrick, 2008)
;
_computing_publication_material
;
SHELXTL (Sheldrick, 2008)
;
_computing_structure_refinement
;
SHELXL2014 (Sheldrick, 2015)
;
_computing_structure_solution
;
SHELXS97 (Sheldrick, 2008)
;
_diffrn_ambient_temperature 296(2)
_diffrn_measured_fraction_theta_full 0.999
_diffrn_measured_fraction_theta_max 0.999
_diffrn_measurement_device_type 'Bruker SMART CCD area detector'
_diffrn_measurement_method 'phi and omega scans'
_diffrn_radiation_type MoK\a
_diffrn_radiation_wavelength 0.71073
_diffrn_reflns_av_R_equivalents 0.0516
_diffrn_reflns_av_unetI/netI 0.0611
_diffrn_reflns_limit_h_max 19
_diffrn_reflns_limit_h_min -19
_diffrn_reflns_limit_k_max 11
_diffrn_reflns_limit_k_min -15
_diffrn_reflns_limit_l_max 21
_diffrn_reflns_limit_l_min -22
_diffrn_reflns_number 19789
_diffrn_reflns_theta_full 25.000
_diffrn_reflns_theta_max 25.000
_diffrn_reflns_theta_min 1.844
_exptl_absorpt_coefficient_mu 29.213
_exptl_absorpt_correction_T_max 0.323
_exptl_absorpt_correction_T_min 0.068
_exptl_absorpt_correction_type multi-scan
_exptl_absorpt_process_details
;
(SADABS; Bruker, 2005)
;
_exptl_crystal_colour dark_green
_exptl_crystal_density_diffrn 4.465
_exptl_crystal_density_method 'not measured'
_exptl_crystal_description block
_exptl_crystal_F_000 4626
_exptl_crystal_size_max 0.200
_exptl_crystal_size_mid 0.050
_exptl_crystal_size_min 0.040
_refine_diff_density_max 2.340
_refine_diff_density_min -1.766
_refine_ls_extinction_coef 0.000057(6)
_refine_ls_extinction_method
;
SHELXL2014 (Sheldrick, 2015)
;
_refine_ls_goodness_of_fit_ref 1.023
_refine_ls_hydrogen_treatment constr
_refine_ls_matrix_type full
_refine_ls_number_parameters 570
_refine_ls_number_reflns 6892
_refine_ls_number_restraints 370
_refine_ls_restrained_S_all 1.003
_refine_ls_R_factor_all 0.0562
_refine_ls_R_factor_gt 0.0355
_refine_ls_shift/su_max 0.001
_refine_ls_shift/su_mean 0.000
_refine_ls_structure_factor_coef Fsqd
_refine_ls_weighting_details 'w=1/[\s^2^(Fo^2^)+(0.0262P)^2^] where P=(Fo^2^+2Fc^2^)/3'
_refine_ls_weighting_scheme calc
_refine_ls_wR_factor_gt 0.0682
_refine_ls_wR_factor_ref 0.0741
_reflns_number_gt 5288
_reflns_number_total 6892
_reflns_threshold_expression 'I > 2\s(I)'
_cod_data_source_file jr3009sup1.cif
_cod_data_source_block I
_cod_original_formula_sum 'C28 H64 Bi Cu2 N12 O65.50 W18'
_cod_database_code 2021252
_shelx_space_group_comment
;
The symmetry employed for this shelxl refinement is uniquely defined
by the following loop, which should always be used as a source of
symmetry information in preference to the above space-group names.
They are only intended as comments.
;
_shelx_estimated_absorpt_t_min 0.068
_shelx_estimated_absorpt_t_max 0.388

loop_
_space_group_symop_operation_xyz
'x, y, z'
'-x+1/2, y+1/2, -z+1/2'
'-x, -y, -z'
'x-1/2, -y-1/2, z-1/2'

loop_
_atom_site_type_symbol
_atom_site_label
_atom_site_fract_x
_atom_site_fract_y
_atom_site_fract_z
_atom_site_U_iso_or_equiv
_atom_site_adp_type
_atom_site_calc_flag
_atom_site_occupancy
_atom_site_disorder_assembly
_atom_site_disorder_group
W W1 1.05928(3) 0.57971(4) 0.20004(3) 0.01960(13) Uani d 1 . .
W W2 0.71733(3) 0.41674(4) 0.05137(3) 0.02047(14) Uani d 0.97 A 1
W W3 0.82244(4) 0.70558(4) -0.06738(3) 0.02231(14) Uani d 1 . .
W W4 0.95891(4) 0.78191(4) 0.07122(3) 0.02222(14) Uani d 1 . .
W W5 0.77285(4) 0.69187(4) 0.08808(3) 0.02000(14) Uani d 0.97 A 1
W W6 1.01406(3) 0.33152(4) 0.16929(3) 0.01761(13) Uani d 1 . .
W W7 0.87179(3) 0.48791(4) 0.21308(3) 0.01715(13) Uani d 0.97 A 1
W W8 0.85466(4) 0.24988(4) 0.01001(3) 0.02056(13) Uani d 1 . .
W W9 0.77073(4) 0.42843(4) -0.10350(3) 0.02311(14) Uani d 1 . .
Bi Bi1 0.95546(6) 0.50679(7) 0.02229(4) 0.0111(2) Uani d 0.5 A .
O O1 1.0897(5) 0.4324(6) 0.2232(4) 0.0157(19) Uani d 1 . .
O O2 0.8279(6) 0.6151(7) 0.1708(4) 0.020(2) Uani d 1 . .
O O3 0.7717(5) 0.5759(7) -0.0943(4) 0.022(2) Uani d 1 . .
O O4 0.9246(5) 0.6545(6) -0.0947(4) 0.0166(19) Uani d 1 . .
O O5 0.9578(5) 0.4851(6) 0.1316(4) 0.0174(19) Uani d 1 . .
O O6 0.8393(5) 0.4210(6) 0.0077(4) 0.0158(19) Uani d 1 . .
O O7 1.0066(5) 0.6976(7) 0.1532(4) 0.021(2) Uani d 1 . .
O O8 0.7824(6) 0.7784(7) -0.1405(4) 0.026(2) Uani d 1 . .
O O9 1.1374(5) 0.6335(7) 0.2626(4) 0.024(2) Uani d 1 . .
O O10 1.1186(5) 0.5605(6) 0.1234(4) 0.020(2) Uani d 1 . .
O O11 0.7434(5) 0.7397(7) -0.0090(4) 0.023(2) Uani d 1 . .
O O12 0.6199(6) 0.3999(8) 0.0712(5) 0.035(3) Uani d 1 . .
O O13 0.9228(5) 0.2703(6) 0.1021(4) 0.018(2) Uani d 1 . .
O O14 0.9742(5) 0.5639(7) 0.2545(4) 0.022(2) Uani d 1 . .
O O15 0.8498(6) 0.1180(7) 0.0041(4) 0.025(2) Uani d 1 . .
O O16 0.8833(5) 0.6440(6) 0.0348(4) 0.0174(19) Uani d 1 . .
O O17 1.0442(5) 0.7261(6) 0.0279(4) 0.019(2) Uani d 1 . .
O O18 0.7540(5) 0.2731(6) 0.0465(4) 0.019(2) Uani d 1 . .
O O19 1.0612(6) 0.2244(7) 0.2117(4) 0.023(2) Uani d 1 . .
O O20 0.9335(5) 0.3604(6) 0.2296(4) 0.020(2) Uani d 1 . .
O O21 0.8948(5) 0.8197(7) -0.0197(4) 0.023(2) Uani d 1 . .
O O22 0.7110(6) 0.4145(7) -0.1871(4) 0.029(2) Uani d 1 . .
O O23 0.8268(6) 0.4881(7) 0.2864(4) 0.028(2) Uani d 1 . .
O O24 0.6825(5) 0.4208(7) -0.0507(4) 0.022(2) Uani d 1 . .
O O25 0.7899(6) 0.4182(8) 0.1478(5) 0.026(2) Uani d 1 . .
O O26 0.7899(5) 0.2809(6) -0.0855(4) 0.021(2) Uani d 1 . .
O O27 0.6944(6) 0.7500(8) 0.1204(5) 0.037(3) Uani d 1 . .
O O28 1.0010(6) 0.8999(7) 0.0989(5) 0.035(3) Uani d 1 . .
O O29 0.7213(7) 0.5605(10) 0.0528(6) 0.024(3) Uani d 1 . .
O O30 0.8579(6) 0.7980(6) 0.1109(4) 0.022(2) Uani d 1 . .
N N1 0.6418(9) 0.0712(11) 0.0398(7) 0.050(2) Uani d 1 . .
N N2 0.6048(9) 0.1984(11) 0.1351(7) 0.047(2) Uani d 1 . .
N N3 0.7878(8) 0.1795(10) 0.2155(6) 0.043(3) Uani d 1 . .
H H3B 0.8108 0.2363 0.2010 0.051 Uiso calc 1 . .
H H3C 0.7584 0.1984 0.2478 0.051 Uiso calc 1 . .
N N4 0.8096(8) 0.0211(10) 0.1331(6) 0.041(3) Uani d 1 . .
H H4B 0.7955 -0.0438 0.1414 0.049 Uiso calc 1 . .
H H4C 0.8234 0.0229 0.0906 0.049 Uiso calc 1 . .
N N5 0.7607(7) 0.6876(9) -0.2799(6) 0.037(3) Uani d 1 . .
H H5B 0.7543 0.7395 -0.2509 0.055 Uiso calc 0.8333 . .
H H5C 0.8082 0.6532 -0.2621 0.055 Uiso calc 0.8333 . .
H H5D 0.7639 0.7130 -0.3223 0.055 Uiso calc 0.8333 . .
N N6 0.6243(8) 0.4597(9) -0.3469(7) 0.041(3) Uani d 1 . .
H H6A 0.6321 0.4086 -0.3760 0.062 Uiso calc 0.8333 . .
H H6B 0.6183 0.4333 -0.3055 0.062 Uiso calc 0.8333 . .
H H6C 0.5778 0.4951 -0.3661 0.062 Uiso calc 0.8333 . .
C C1 0.5449(10) 0.1933(13) 0.0728(8) 0.050(2) Uani d 1 . .
C C2 0.4714(10) 0.2481(13) 0.0676(9) 0.053(2) Uani d 1 . .
H H2A 0.4327 0.2494 0.0246 0.063 Uiso calc 1 . .
C C3 0.4536(11) 0.3004(13) 0.1234(7) 0.051(3) Uani d 1 . .
H H3A 0.4015 0.3331 0.1198 0.061 Uiso calc 1 . .
C C4 0.5115(10) 0.3050(14) 0.1845(8) 0.048(3) Uani d 1 . .
H H4A 0.5003 0.3415 0.2232 0.058 Uiso calc 1 . .
C C5 0.5865(11) 0.2555(14) 0.1883(9) 0.047(2) Uani d 1 . .
H H5A 0.6274 0.2613 0.2298 0.057 Uiso calc 1 . .
C C6 0.5689(11) 0.1305(14) 0.0186(8) 0.052(2) Uani d 1 . .
C C7 0.5270(11) 0.1237(14) -0.0499(9) 0.056(2) Uani d 1 . .
H H7A 0.4805 0.1665 -0.0654 0.068 Uiso calc 1 . .
C C8 0.5509(11) 0.0556(13) -0.0973(9) 0.058(3) Uani d 1 . .
H H8A 0.5198 0.0515 -0.1436 0.069 Uiso calc 1 . .
C C9 0.6195(10) -0.0049(14) -0.0763(8) 0.057(3) Uani d 1 . .
H H9A 0.6363 -0.0522 -0.1072 0.069 Uiso calc 1 . .
C C10 0.6636(11) 0.0052(15) -0.0080(8) 0.054(3) Uani d 1 . .
H H10A 0.7116 -0.0358 0.0063 0.065 Uiso calc 1 . .
C C11 0.8545(11) 0.1092(13) 0.2473(8) 0.048(3) Uani d 1 . .
H H11A 0.8336 0.0601 0.2779 0.058 Uiso calc 1 . .
H H11B 0.9015 0.1472 0.2755 0.058 Uiso calc 1 . .
C C12 0.8828(10) 0.0535(12) 0.1877(7) 0.045(3) Uani d 1 . .
H H12A 0.9190 0.0988 0.1665 0.054 Uiso calc 1 . .
H H12B 0.9158 -0.0071 0.2062 0.054 Uiso calc 1 . .
C C13 0.6970(9) 0.5283(10) -0.3360(7) 0.032(3) Uani d 1 . .
H H13A 0.7039 0.5560 -0.3813 0.039 Uiso calc 1 . .
H H13B 0.7476 0.4893 -0.3159 0.039 Uiso calc 1 . .
C C14 0.6871(9) 0.6163(10) -0.2872(7) 0.034(3) Uani d 1 . .
H H14A 0.6353 0.6539 -0.3060 0.041 Uiso calc 1 . .
H H14B 0.6832 0.5893 -0.2410 0.041 Uiso calc 1 . .
Cu Cu1 0.70985(12) 0.11541(14) 0.13345(9) 0.0335(4) Uani d 1 . .
W W7A 0.8621(14) 0.6541(19) 0.1867(11) 0.027(5) Uiso d 0.03 A 2
W W2A 0.8118(17) 0.3874(13) 0.1415(10) 0.073(11) Uiso d 0.03 A 2
W W5A 0.708(3) 0.569(3) 0.0280(18) 0.046(10) Uiso d 0.03 A 2
O O1W 1.047(4) 0.038(4) 0.309(3) 0.110(19) Uiso d 0.3 B 1
H H1WA 1.0925 0.0027 0.3149 0.132 Uiso d 0.3 B 1
H H1WB 1.0393 0.0595 0.3489 0.132 Uiso d 0.3 B 1
O O2W 0.992(2) 0.091(3) 0.4053(15) 0.166(12) Uiso d 0.7 C 2
H H2WA 0.9981 0.0278 0.4170 0.200 Uiso d 0.7 C 2
H H2WB 1.0397 0.1164 0.4014 0.200 Uiso d 0.7 C 2

loop_
_atom_site_aniso_label
_atom_site_aniso_U_11
_atom_site_aniso_U_22
_atom_site_aniso_U_33
_atom_site_aniso_U_12
_atom_site_aniso_U_13
_atom_site_aniso_U_23
W1 0.0240(3) 0.0172(3) 0.0156(3) -0.0046(2) -0.0007(2) -0.0029(2)
W2 0.0200(3) 0.0192(3) 0.0224(3) -0.0059(2) 0.0046(2) -0.0004(3)
W3 0.0255(3) 0.0209(3) 0.0194(3) 0.0019(2) 0.0018(2) 0.0042(3)
W4 0.0272(3) 0.0114(3) 0.0273(3) -0.0036(2) 0.0035(2) -0.0051(2)
W5 0.0263(3) 0.0137(3) 0.0212(3) 0.0041(2) 0.0079(2) 0.0027(2)
W6 0.0242(3) 0.0119(3) 0.0158(3) 0.0020(2) 0.0019(2) 0.0032(2)
W7 0.0244(3) 0.0145(3) 0.0135(3) 0.0002(2) 0.0061(2) -0.0001(2)
W8 0.0286(3) 0.0115(3) 0.0214(3) -0.0049(2) 0.0046(2) 0.0012(2)
W9 0.0275(3) 0.0224(3) 0.0176(3) -0.0055(3) 0.0002(2) 0.0029(3)
Bi1 0.0155(5) 0.0069(5) 0.0100(4) -0.0010(4) 0.0001(4) 0.0007(4)
O1 0.024(5) 0.007(4) 0.015(4) -0.001(4) 0.002(4) 0.003(4)
O2 0.028(5) 0.013(5) 0.021(4) -0.007(4) 0.009(4) -0.004(4)
O3 0.024(5) 0.015(5) 0.024(5) -0.005(4) -0.004(4) -0.004(4)
O4 0.024(5) 0.014(5) 0.013(4) 0.000(4) 0.005(4) -0.002(4)
O5 0.023(5) 0.022(5) 0.009(4) 0.000(4) 0.007(4) 0.001(4)
O6 0.023(5) 0.006(4) 0.016(4) -0.001(4) 0.000(4) 0.004(4)
O7 0.025(5) 0.019(5) 0.019(4) -0.006(4) 0.003(4) -0.006(4)
O8 0.032(6) 0.021(5) 0.026(5) 0.002(4) 0.005(4) 0.001(4)
O9 0.027(5) 0.021(5) 0.020(5) -0.002(4) -0.004(4) -0.003(4)
O10 0.017(5) 0.011(5) 0.028(5) 0.005(4) -0.003(4) -0.004(4)
O11 0.023(5) 0.019(5) 0.026(5) 0.006(4) 0.004(4) 0.003(4)
O12 0.030(6) 0.038(6) 0.041(6) -0.002(5) 0.013(5) 0.005(5)
O13 0.027(5) 0.016(5) 0.015(4) -0.009(4) 0.010(4) 0.000(4)
O14 0.027(5) 0.017(5) 0.019(4) 0.006(4) 0.002(4) -0.001(4)
O15 0.039(6) 0.011(5) 0.024(5) -0.006(4) 0.000(4) 0.000(4)
O16 0.016(5) 0.010(5) 0.025(5) -0.002(4) 0.003(4) -0.001(4)
O17 0.021(5) 0.017(5) 0.016(4) 0.003(4) -0.001(4) -0.002(4)
O18 0.031(5) 0.006(4) 0.019(4) -0.005(4) 0.001(4) 0.002(4)
O19 0.040(6) 0.016(5) 0.012(4) 0.009(4) 0.004(4) 0.005(4)
O20 0.029(5) 0.014(5) 0.015(4) -0.002(4) 0.002(4) 0.001(4)
O21 0.027(5) 0.018(5) 0.023(5) -0.001(4) 0.004(4) 0.006(4)
O22 0.036(6) 0.024(6) 0.025(5) -0.008(5) -0.002(4) 0.005(4)
O23 0.038(6) 0.025(6) 0.025(5) 0.003(5) 0.014(4) 0.001(4)
O24 0.017(5) 0.023(5) 0.021(4) -0.001(4) -0.008(4) -0.001(4)
O25 0.026(3) 0.027(3) 0.026(3) -0.0006(10) 0.0063(11) -0.0011(10)
O26 0.029(5) 0.012(5) 0.018(4) 0.002(4) -0.003(4) -0.001(4)
O27 0.036(6) 0.037(6) 0.044(6) 0.018(5) 0.023(5) 0.013(5)
O28 0.055(7) 0.017(6) 0.031(5) 0.001(5) 0.000(5) -0.011(5)
O29 0.017(5) 0.028(6) 0.028(6) 0.004(4) 0.005(5) -0.002(5)
O30 0.030(5) 0.012(5) 0.027(5) 0.005(4) 0.015(4) 0.002(4)
N1 0.051(4) 0.054(5) 0.047(4) -0.015(4) 0.015(4) -0.008(4)
N2 0.049(4) 0.048(5) 0.045(4) -0.010(4) 0.015(4) -0.004(4)
N3 0.053(6) 0.032(6) 0.045(6) 0.004(5) 0.013(5) 0.008(5)
N4 0.053(6) 0.032(6) 0.041(6) 0.005(5) 0.019(5) 0.004(5)
N5 0.039(5) 0.029(5) 0.038(5) 0.000(5) -0.005(5) 0.005(5)
N6 0.037(5) 0.025(5) 0.059(6) 0.004(5) 0.003(5) 0.004(5)
C1 0.049(4) 0.052(4) 0.049(4) -0.013(4) 0.013(4) -0.004(4)
C2 0.051(4) 0.054(5) 0.052(4) -0.010(4) 0.009(4) -0.006(4)
C3 0.048(5) 0.052(5) 0.053(5) -0.008(4) 0.014(4) -0.002(5)
C4 0.049(5) 0.048(5) 0.050(5) -0.007(5) 0.016(5) -0.002(5)
C5 0.048(5) 0.051(5) 0.046(5) -0.010(4) 0.015(4) -0.003(4)
C6 0.051(4) 0.054(4) 0.049(4) -0.013(4) 0.010(4) -0.006(4)
C7 0.056(4) 0.060(5) 0.053(4) -0.012(4) 0.009(4) -0.009(4)
C8 0.060(5) 0.060(5) 0.052(4) -0.016(4) 0.009(4) -0.009(4)
C9 0.060(5) 0.062(5) 0.051(5) -0.017(5) 0.014(5) -0.012(5)
C10 0.055(5) 0.058(5) 0.050(5) -0.016(5) 0.013(4) -0.012(5)
C11 0.056(7) 0.038(6) 0.050(6) 0.005(6) 0.011(6) 0.005(6)
C12 0.053(7) 0.037(6) 0.049(6) 0.007(5) 0.017(5) 0.007(6)
C13 0.027(6) 0.024(6) 0.042(6) 0.003(5) -0.001(5) 0.008(5)
C14 0.030(6) 0.028(6) 0.042(6) 0.003(5) 0.002(5) 0.006(5)
Cu1 0.0441(12) 0.0280(10) 0.0297(9) -0.0005(9) 0.0108(9) -0.0047(9)

loop_
_atom_type_symbol
_atom_type_description
_atom_type_scat_dispersion_real
_atom_type_scat_dispersion_imag
_atom_type_scat_source
C C 0.0033 0.0016 'International Tables Vol C Tables 4.2.6.8 and 6.1.1.4'
H H 0.0000 0.0000 'International Tables Vol C Tables 4.2.6.8 and 6.1.1.4'
N N 0.0061 0.0033 'International Tables Vol C Tables 4.2.6.8 and 6.1.1.4'
O O 0.0106 0.0060 'International Tables Vol C Tables 4.2.6.8 and 6.1.1.4'
W W -0.8490 6.8722 'International Tables Vol C Tables 4.2.6.8 and 6.1.1.4'
Bi Bi -4.1077 10.2566 'International Tables Vol C Tables 4.2.6.8 and 6.1.1.4'
Cu Cu 0.3201 1.2651 'International Tables Vol C Tables 4.2.6.8 and 6.1.1.4'

loop_
_geom_angle_atom_site_label_1
_geom_angle_atom_site_label_2
_geom_angle_atom_site_label_3
_geom_angle_site_symmetry_1
_geom_angle_site_symmetry_3
_geom_angle
O9 W1 O7 . . 101.9(4)
O9 W1 O14 . . 99.5(4)
O7 W1 O14 . . 92.7(4)
O9 W1 O10 . . 100.6(4)
O7 W1 O10 . . 89.0(3)
O14 W1 O10 . . 159.0(3)
O9 W1 O1 . . 96.8(4)
O7 W1 O1 . . 161.1(3)
O14 W1 O1 . . 86.9(3)
O10 W1 O1 . . 84.9(3)
O9 W1 O5 . . 169.6(4)
O7 W1 O5 . . 87.4(3)
O14 W1 O5 . . 75.2(3)
O10 W1 O5 . . 84.0(3)
O1 W1 O5 . . 74.2(3)
O12 W2 O29 . . 99.0(5)
O12 W2 O24 . . 98.1(4)
O29 W2 O24 . . 89.4(5)
O12 W2 O18 . . 101.0(4)
O29 W2 O18 . . 159.9(4)
O24 W2 O18 . . 90.3(3)
O12 W2 O25 . . 100.7(4)
O29 W2 O25 . . 88.0(5)
O24 W2 O25 . . 161.2(4)
O18 W2 O25 . . 85.8(4)
O12 W2 O6 . . 169.8(4)
O29 W2 O6 . . 87.2(4)
O24 W2 O6 . . 73.7(3)
O18 W2 O6 . . 73.4(3)
O25 W2 O6 . . 87.5(3)
O8 W3 O3 . . 101.0(4)
O8 W3 O11 . . 99.9(4)
O3 W3 O11 . . 93.6(4)
O8 W3 O4 . . 99.4(4)
O3 W3 O4 . . 88.2(4)
O11 W3 O4 . . 159.9(3)
O8 W3 O21 . . 93.6(4)
O3 W3 O21 . . 165.0(3)
O11 W3 O21 . . 87.5(4)
O4 W3 O21 . . 85.8(3)
O8 W3 O16 . . 168.0(4)
O3 W3 O16 . . 90.9(3)
O11 W3 O16 . . 77.5(3)
O4 W3 O16 . . 82.5(3)
O21 W3 O16 . . 74.7(3)
O28 W4 O17 . . 101.5(4)
O28 W4 O21 . . 99.5(4)
O17 W4 O21 . . 90.0(3)
O28 W4 O30 . . 95.3(4)
O17 W4 O30 . . 163.0(4)
O21 W4 O30 . . 89.6(4)
O28 W4 O7 . . 100.4(4)
O17 W4 O7 . . 86.7(3)
O21 W4 O7 . . 160.1(4)
O30 W4 O7 . . 88.0(3)
O28 W4 O16 . . 169.8(4)
O17 W4 O16 . . 87.5(3)
O21 W4 O16 . . 75.6(3)
O30 W4 O16 . . 75.9(3)
O7 W4 O16 . . 84.7(3)
O27 W5 O30 . . 98.6(4)
O27 W5 O2 . . 100.1(4)
O30 W5 O2 . . 89.5(4)
O27 W5 O11 . . 99.1(4)
O30 W5 O11 . . 91.0(4)
O2 W5 O11 . . 160.5(4)
O27 W5 O29 . . 102.6(5)
O30 W5 O29 . . 158.8(4)
O2 W5 O29 . . 86.2(5)
O11 W5 O29 . . 86.4(4)
O27 W5 O16 . . 168.8(4)
O30 W5 O16 . . 73.5(3)
O2 W5 O16 . . 87.9(3)
O11 W5 O16 . . 73.6(3)
O29 W5 O16 . . 85.6(4)
O19 W6 O4 . 3_765 100.9(4)
O19 W6 O13 . . 101.3(4)
O4 W6 O13 3_765 . 88.5(3)
O19 W6 O1 . . 96.8(4)
O4 W6 O1 3_765 . 88.6(3)
O13 W6 O1 . . 162.0(3)
O19 W6 O20 . . 99.0(4)
O4 W6 O20 3_765 . 160.1(3)
O13 W6 O20 . . 88.2(3)
O1 W6 O20 . . 88.5(3)
O19 W6 O5 . . 170.3(3)
O4 W6 O5 3_765 . 84.8(3)
O13 W6 O5 . . 86.6(3)
O1 W6 O5 . . 75.4(3)
O20 W6 O5 . . 75.5(3)
O23 W7 O25 . . 101.4(4)
O23 W7 O2 . . 99.7(4)
O25 W7 O2 . . 88.7(4)
O23 W7 O20 . . 99.0(4)
O25 W7 O20 . . 88.2(4)
O2 W7 O20 . . 161.3(4)
O23 W7 O14 . . 97.2(4)
O25 W7 O14 . . 161.4(4)
O2 W7 O14 . . 87.2(4)
O20 W7 O14 . . 89.8(3)
O23 W7 O5 . . 168.2(4)
O25 W7 O5 . . 88.5(4)
O2 W7 O5 . . 86.9(3)
O20 W7 O5 . . 74.6(3)
O14 W7 O5 . . 73.1(3)
O15 W8 O13 . . 102.1(4)
O15 W8 O18 . . 98.6(4)
O13 W8 O18 . . 90.5(3)
O15 W8 O17 . 3_765 99.5(4)
O13 W8 O17 . 3_765 87.6(3)
O18 W8 O17 . 3_765 161.8(3)
O15 W8 O26 . . 97.6(4)
O13 W8 O26 . . 160.1(3)
O18 W8 O26 . . 89.0(3)
O17 W8 O26 3_765 . 86.7(3)
O15 W8 O6 . . 170.6(4)
O13 W8 O6 . . 85.5(3)
O18 W8 O6 . . 75.7(3)
O17 W8 O6 3_765 . 86.1(3)
O26 W8 O6 . . 75.1(3)
O22 W9 O10 . 3_765 100.9(4)
O22 W9 O24 . . 99.1(4)
O10 W9 O24 3_765 . 159.9(3)
O22 W9 O3 . . 100.6(4)
O10 W9 O3 3_765 . 87.3(4)
O24 W9 O3 . . 89.7(4)
O22 W9 O26 . . 95.9(4)
O10 W9 O26 3_765 . 89.3(4)
O24 W9 O26 . . 87.9(4)
O3 W9 O26 . . 163.4(3)
O22 W9 O6 . . 170.5(4)
O10 W9 O6 3_765 . 83.9(3)
O24 W9 O6 . . 76.2(3)
O3 W9 O6 . . 87.7(3)
O26 W9 O6 . . 75.8(3)
Bi1 Bi1 O5 3_765 . 126.7(2)
Bi1 Bi1 O6 3_765 . 129.6(2)
O5 Bi1 O6 . . 84.3(3)
Bi1 Bi1 O16 3_765 . 128.7(2)
O5 Bi1 O16 . . 84.2(3)
O6 Bi1 O16 . . 87.9(3)
W6 O1 W1 . . 115.0(4)
W7 O2 W5 . . 149.7(5)
W3 O3 W9 . . 154.5(5)
W6 O4 W3 3_765 . 140.1(4)
Bi1 O5 W6 . . 111.4(3)
Bi1 O5 W1 . . 112.1(4)
W6 O5 W1 . . 95.3(3)
Bi1 O5 W7 . . 141.9(4)
W6 O5 W7 . . 93.0(3)
W1 O5 W7 . . 93.3(3)
Bi1 O6 W9 . . 110.9(3)
Bi1 O6 W8 . . 114.9(4)
W9 O6 W8 . . 95.4(3)
Bi1 O6 W2 . . 139.1(4)
W9 O6 W2 . . 93.4(3)
W8 O6 W2 . . 94.0(3)
W1 O7 W4 . . 155.3(5)
W9 O10 W1 3_765 . 140.6(4)
W3 O11 W5 . . 115.6(4)
W3 O11 W5A . . 100.8(11)
W8 O13 W6 . . 154.5(5)
W1 O14 W7 . . 118.3(4)
W1 O14 W7A . . 101.6(7)
Bi1 O16 W3 . . 110.8(4)
Bi1 O16 W4 . . 115.2(4)
W3 O16 W4 . . 96.4(3)
Bi1 O16 W5 . . 138.6(4)
W3 O16 W5 . . 93.3(3)
W4 O16 W5 . . 93.9(3)
W4 O17 W8 . 3_765 147.9(5)
W8 O18 W2 . . 116.9(4)
W8 O18 W2A . . 98.6(8)
W7 O20 W6 . . 116.9(4)
W6 O20 W2A . . 99.1(8)
W4 O21 W3 . . 113.2(4)
W7 O23 Cu1 . 2_655 136.8(5)
W9 O24 W2 . . 116.7(4)
W9 O24 W5A . . 103.9(10)
W7 O25 W2 . . 147.1(6)
W9 O26 W8 . . 113.6(4)
W2 O29 W5 . . 152.4(7)
W5 O30 W4 . . 116.6(4)
W4 O30 W7A . . 103.7(6)
C10 N1 C6 . . 117.8(14)
C10 N1 Cu1 . . 128.7(12)
C6 N1 Cu1 . . 112.6(11)
C5 N2 C1 . . 117.8(15)
C5 N2 Cu1 . . 128.3(12)
C1 N2 Cu1 . . 113.9(10)
C11 N3 Cu1 . . 111.8(10)
C11 N3 H3B . . 109.3
Cu1 N3 H3B . . 109.3
C11 N3 H3C . . 109.3
Cu1 N3 H3C . . 109.3
H3B N3 H3C . . 107.9
C12 N4 Cu1 . . 110.5(9)
C12 N4 H4B . . 109.6
Cu1 N4 H4B . . 109.6
C12 N4 H4C . . 109.6
Cu1 N4 H4C . . 109.6
H4B N4 H4C . . 108.1
C14 N5 H5B . . 109.5
C14 N5 H5C . . 109.5
H5B N5 H5C . . 109.5
C14 N5 H5D . . 109.5
H5B N5 H5D . . 109.5
H5C N5 H5D . . 109.5
C13 N6 H6A . . 109.5
C13 N6 H6B . . 109.5
H6A N6 H6B . . 109.5
C13 N6 H6C . . 109.5
H6A N6 H6C . . 109.5
H6B N6 H6C . . 109.5
C2 C1 N2 . . 118.8(15)
C2 C1 C6 . . 126.7(16)
N2 C1 C6 . . 114.5(14)
C3 C2 C1 . . 121.4(16)
C3 C2 H2A . . 119.3
C1 C2 H2A . . 119.3
C4 C3 C2 . . 119.9(17)
C4 C3 H3A . . 120.1
C2 C3 H3A . . 120.1
C3 C4 C5 . . 118.6(17)
C3 C4 H4A . . 120.7
C5 C4 H4A . . 120.7
N2 C5 C4 . . 123.3(16)
N2 C5 H5A . . 118.4
C4 C5 H5A . . 118.4
C7 C6 N1 . . 118.3(15)
C7 C6 C1 . . 126.0(17)
N1 C6 C1 . . 115.7(14)
C6 C7 C8 . . 122.3(18)
C6 C7 H7A . . 118.8
C8 C7 H7A . . 118.8
C9 C8 C7 . . 119.5(17)
C9 C8 H8A . . 120.2
C7 C8 H8A . . 120.2
C8 C9 C10 . . 118.0(18)
C8 C9 H9A . . 121.0
C10 C9 H9A . . 121.0
N1 C10 C9 . . 124.0(18)
N1 C10 H10A . . 118.0
C9 C10 H10A . . 118.0
N3 C11 C12 . . 106.9(12)
N3 C11 H11A . . 110.3
C12 C11 H11A . . 110.3
N3 C11 H11B . . 110.3
C12 C11 H11B . . 110.3
H11A C11 H11B . . 108.6
N4 C12 C11 . . 111.0(13)
N4 C12 H12A . . 109.4
C11 C12 H12A . . 109.4
N4 C12 H12B . . 109.4
C11 C12 H12B . . 109.4
H12A C12 H12B . . 108.0
N6 C13 C14 . . 111.7(12)
N6 C13 H13A . . 109.3
C14 C13 H13A . . 109.3
N6 C13 H13B . . 109.3
C14 C13 H13B . . 109.3
H13A C13 H13B . . 107.9
N5 C14 C13 . . 110.2(12)
N5 C14 H14A . . 109.6
C13 C14 H14A . . 109.6
N5 C14 H14B . . 109.6
C13 C14 H14B . . 109.6
H14A C14 H14B . . 108.1
N3 Cu1 N1 . . 168.6(5)
N3 Cu1 N2 . . 99.5(5)
N1 Cu1 N2 . . 81.7(6)
N3 Cu1 N4 . . 83.0(5)
N1 Cu1 N4 . . 96.7(6)
N2 Cu1 N4 . . 175.0(5)
N3 Cu1 O23 . 2_645 88.4(4)
N1 Cu1 O23 . 2_645 102.9(5)
N2 Cu1 O23 . 2_645 92.2(4)
N4 Cu1 O23 . 2_645 83.6(4)
O2 W7A O14 . . 108(2)
O2 W7A O30 . . 110(2)
O14 W7A O30 . . 131.9(11)
O25 W2A O20 . . 115(2)
O25 W2A O18 . . 116(2)
O20 W2A O18 . . 127.0(11)
O11 W5A O24 . . 123.7(15)
H1WA O1W H1WB . . 109.5
H2WA O2W H2WB . . 109.5

loop_
_geom_bond_atom_site_label_1
_geom_bond_atom_site_label_2
_geom_bond_site_symmetry_2
_geom_bond_distance
W1 O9 . 1.703(8)
W1 O7 . 1.880(9)
W1 O14 . 1.897(9)
W1 O10 . 1.928(9)
W1 O1 . 1.990(8)
W1 O5 . 2.242(8)
W2 O12 . 1.701(9)
W2 O29 . 1.856(13)
W2 O24 . 1.932(8)
W2 O18 . 1.953(8)
W2 O25 . 1.983(9)
W2 O6 . 2.287(8)
W3 O8 . 1.707(8)
W3 O3 . 1.888(8)
W3 O11 . 1.911(9)
W3 O4 . 1.940(8)
W3 O21 . 1.983(9)
W3 O16 . 2.164(8)
W4 O28 . 1.707(9)
W4 O17 . 1.886(8)
W4 O21 . 1.906(8)
W4 O30 . 1.941(9)
W4 O7 . 1.942(8)
W4 O16 . 2.190(8)
W5 O27 . 1.691(9)
W5 O30 . 1.924(9)
W5 O2 . 1.932(8)
W5 O11 . 1.934(8)
W5 O29 . 1.948(12)
W5 O16 . 2.308(8)
W6 O19 . 1.703(8)
W6 O4 3_765 1.908(8)
W6 O13 . 1.920(8)
W6 O1 . 1.934(8)
W6 O20 . 1.943(9)
W6 O5 . 2.237(8)
W7 O23 . 1.712(8)
W7 O25 . 1.859(9)
W7 O2 . 1.903(9)
W7 O20 . 1.915(8)
W7 O14 . 1.944(9)
W7 O5 . 2.292(8)
W8 O15 . 1.706(9)
W8 O13 . 1.904(8)
W8 O18 . 1.915(9)
W8 O17 3_765 1.939(9)
W8 O26 . 1.962(8)
W8 O6 . 2.221(8)
W9 O22 . 1.709(8)
W9 O10 3_765 1.902(9)
W9 O24 . 1.908(9)
W9 O3 . 1.911(8)
W9 O26 . 1.948(8)
W9 O6 . 2.203(7)
Bi1 Bi1 3_765 1.8218(18)
Bi1 O5 . 2.115(7)
Bi1 O6 . 2.142(8)
Bi1 O16 . 2.158(8)
O2 W7A . 0.76(2)
O4 W6 3_765 1.908(8)
O10 W9 3_765 1.902(9)
O11 W5A . 2.41(4)
O14 W7A . 2.32(2)
O17 W8 3_765 1.939(9)
O18 W2A . 2.388(18)
O20 W2A . 2.343(17)
O23 Cu1 2_655 2.407(9)
O24 W5A . 2.42(4)
O25 W2A . 0.56(3)
O30 W7A . 2.35(2)
N1 C10 . 1.35(2)
N1 C6 . 1.39(2)
N1 Cu1 . 1.993(13)
N2 C5 . 1.341(19)
N2 C1 . 1.379(19)
N2 Cu1 . 2.007(14)
N3 C11 . 1.445(18)
N3 Cu1 . 1.987(12)
N3 H3B . 0.8900
N3 H3C . 0.8900
N4 C12 . 1.473(18)
N4 Cu1 . 2.015(12)
N4 H4B . 0.8900
N4 H4C . 0.8900
N5 C14 . 1.484(18)
N5 H5B . 0.8900
N5 H5C . 0.8900
N5 H5D . 0.8900
N6 C13 . 1.448(17)
N6 H6A . 0.8900
N6 H6B . 0.8900
N6 H6C . 0.8900
C1 C2 . 1.365(15)
C1 C6 . 1.434(15)
C2 C3 . 1.346(15)
C2 H2A . 0.9300
C3 C4 . 1.345(15)
C3 H3A . 0.9300
C4 C5 . 1.36(2)
C4 H4A . 0.9300
C5 H5A . 0.9300
C6 C7 . 1.36(2)
C7 C8 . 1.375(16)
C7 H7A . 0.9300
C8 C9 . 1.347(16)
C8 H8A . 0.9300
C9 C10 . 1.367(15)
C9 H9A . 0.9300
C10 H10A . 0.9300
C11 C12 . 1.501(9)
C11 H11A . 0.9700
C11 H11B . 0.9700
C12 H12A . 0.9700
C12 H12B . 0.9700
C13 C14 . 1.501(9)
C13 H13A . 0.9700
C13 H13B . 0.9700
C14 H14A . 0.9700
C14 H14B . 0.9700
Cu1 O23 2_645 2.407(9)
O1W H1WA . 0.8500
O1W H1WB . 0.8501
O2W H2WA . 0.8501
O2W H2WB . 0.8500

loop_
_geom_hbond_atom_site_label_D
_geom_hbond_atom_site_label_H
_geom_hbond_atom_site_label_A
_geom_hbond_site_symmetry_A
_geom_hbond_distance_DH
_geom_hbond_distance_HA
_geom_hbond_distance_DA
_geom_hbond_angle_DHA
N3 H3B O20 . 0.89 2.52 3.280(15) 144.4
N3 H3B O25 . 0.89 2.55 3.345(17) 148.4
N3 H3C O2 2_645 0.89 2.53 3.255(15) 138.9
N3 H3C O27 2_645 0.89 2.58 3.243(15) 131.7
N4 H4B O30 1_545 0.89 2.40 3.033(15) 128.4
N4 H4C O15 . 0.89 2.18 2.965(15) 147.2
N5 H5B O8 . 0.89 2.14 2.883(15) 140.4
N5 H5B O9 4_575 0.89 2.55 3.255(15) 136.8
N5 H5C O1 3_765 0.89 2.00 2.885(14) 176.4
N5 H5C O19 3_765 0.89 2.65 3.115(15) 113.5
N5 H5D O26 2_654 0.89 2.01 2.822(13) 151.1
N6 H6A O8 2_644 0.89 2.15 2.817(15) 130.7
N6 H6A O21 2_644 0.89 2.28 3.103(15) 154.4
N6 H6B O19 4_565 0.89 2.28 2.899(15) 126.1
N6 H6B O22 . 0.89 2.47 3.164(14) 135.2
N6 H6C O28 4_575 0.89 1.87 2.733(15) 164.2
O1W H1WA O22 4_666 0.85 2.19 2.70(6) 118.1
O2W H2WA O12 2_645 0.85 2.56 3.14(3) 126.7
O2W H2WB O24 4_666 0.85 2.35 3.02(3) 135.8

loop_
_geom_torsion_atom_site_label_1
_geom_torsion_atom_site_label_2
_geom_torsion_atom_site_label_3
_geom_torsion_atom_site_label_4
_geom_torsion_site_symmetry_4
_geom_torsion
O8 W3 O3 W9 . 136.1(12)
O11 W3 O3 W9 . -123.0(12)
O4 W3 O3 W9 . 36.9(12)
O21 W3 O3 W9 . -30(2)
O16 W3 O3 W9 . -45.5(12)
O9 W1 O7 W4 . 131.9(12)
O14 W1 O7 W4 . -127.8(12)
O10 W1 O7 W4 . 31.2(12)
O1 W1 O7 W4 . -40(2)
O5 W1 O7 W4 . -52.8(12)
O9 W1 O14 W7 . -172.3(5)
O7 W1 O14 W7 . 85.2(5)
O10 W1 O14 W7 . -8.9(12)
O1 W1 O14 W7 . -75.9(5)
O5 W1 O14 W7 . -1.4(4)
O9 W1 O14 W7A . 124.0(7)
O7 W1 O14 W7A . 21.4(7)
O10 W1 O14 W7A . -72.7(12)
O1 W1 O14 W7A . -139.7(7)
O5 W1 O14 W7A . -65.2(7)
O28 W4 O17 W8 3_765 -14.6(9)
O21 W4 O17 W8 3_765 85.0(8)
O30 W4 O17 W8 3_765 173.5(8)
O7 W4 O17 W8 3_765 -114.5(8)
O16 W4 O17 W8 3_765 160.6(8)
O25 W7 O23 Cu1 2_655 -125.2(7)
O2 W7 O23 Cu1 2_655 -34.6(7)
O20 W7 O23 Cu1 2_655 144.8(7)
O14 W7 O23 Cu1 2_655 53.8(7)
O5 W7 O23 Cu1 2_655 88.5(19)
O23 W7 O25 W2 . 129.6(11)
O2 W7 O25 W2 . 29.9(11)
O20 W7 O25 W2 . -131.6(12)
O14 W7 O25 W2 . -47(2)
O5 W7 O25 W2 . -57.0(11)
O12 W2 O29 W5 . 121.9(14)
O24 W2 O29 W5 . -140.0(15)
O18 W2 O29 W5 . -51(2)
O25 W2 O29 W5 . 21.3(15)
O6 W2 O29 W5 . -66.3(14)
C5 N2 C1 C2 . 2(2)
Cu1 N2 C1 C2 . -179.0(13)
C5 N2 C1 C6 . -179.7(15)
Cu1 N2 C1 C6 . -0.3(19)
N2 C1 C2 C3 . -5(3)
C6 C1 C2 C3 . 176.5(17)
C1 C2 C3 C4 . 5(3)
C2 C3 C4 C5 . -1(3)
C1 N2 C5 C4 . 2(2)
Cu1 N2 C5 C4 . -177.0(13)
C3 C4 C5 N2 . -3(3)
C10 N1 C6 C7 . -4(2)
Cu1 N1 C6 C7 . 166.0(13)
C10 N1 C6 C1 . 175.4(15)
Cu1 N1 C6 C1 . -14.4(19)
C2 C1 C6 C7 . 8(3)
N2 C1 C6 C7 . -170.7(17)
C2 C1 C6 N1 . -171.6(17)
N2 C1 C6 N1 . 10(2)
N1 C6 C7 C8 . 4(3)
C1 C6 C7 C8 . -175.1(18)
C6 C7 C8 C9 . -2(3)
C7 C8 C9 C10 . -1(3)
C6 N1 C10 C9 . 2(3)
Cu1 N1 C10 C9 . -166.8(13)
C8 C9 C10 N1 . 1(3)
Cu1 N3 C11 C12 . 40.6(16)
Cu1 N4 C12 C11 . 26.6(15)
N3 C11 C12 N4 . -43.5(18)
N6 C13 C14 N5 . -177.3(11)
